data_1568117
loop_
_publ_author_name
'Karges, Johannes'
'Giardini, Miriam A.'
'Blacque, Olivier'
'Woodworth, Brendon'
'Siqueira-Neto, Jair L'
'Cohen, Seth M.'

_publ_section_title
;
 Enantioselective inhibition of the SARS-CoV-2 main protease with
 rhenium(i) picolinic acid complexes.
;
_journal_issue 3
_journal_name_full 'Chemical science'
_journal_page_first 711
_journal_page_last 720
_journal_paper_doi 10.1039/d2sc05473f
_journal_volume 14
_journal_year 2023
_chemical_formula_moiety '3(C9 H5 N2 O8 Re), H2 O'
_chemical_formula_sum 'C27 H17 N6 O25 Re3'
_chemical_formula_weight 1384.06
_space_group_crystal_system monoclinic
_space_group_IT_number 14
_space_group_name_Hall '-P 2ybc'
_space_group_name_H-M_alt 'P 1 21/c 1'
_atom_sites_solution_hydrogens mixed
_atom_sites_solution_primary dual
_audit_creation_date 2021-03-04
_audit_creation_method
;
Olex2 1.3
(compiled 2020.11.12 svn.r5f609507 for OlexSys, GUI svn.r6272)
;
_audit_update_record
;
2022-09-06 deposited with the CCDC.	2022-12-13 downloaded from the CCDC.
;
_cell_angle_alpha 90
_cell_angle_beta 90.2970(10)
_cell_angle_gamma 90
_cell_formula_units_Z 4
_cell_length_a 12.13580(10)
_cell_length_b 18.60120(10)
_cell_length_c 16.12660(10)
_cell_measurement_reflns_used 49870
_cell_measurement_temperature 160(1)
_cell_measurement_theta_max 76.5590
_cell_measurement_theta_min 2.3540
_cell_volume 3640.38(4)
_computing_cell_refinement 'CrysAlisPro 1.171.40.68a (Rigaku OD, 2019)'
_computing_data_collection 'CrysAlisPro 1.171.40.68a (Rigaku OD, 2019)'
_computing_data_reduction 'CrysAlisPro 1.171.40.68a (Rigaku OD, 2019)'
_computing_molecular_graphics 'Olex2 1.3 (Dolomanov et al., 2009)'
_computing_publication_material 'Olex2 1.3 (Dolomanov et al., 2009)'
_computing_structure_refinement 'SHELXL 2018/3 (Sheldrick, 2015b)'
_computing_structure_solution 'SHELXT 2018/2 (Sheldrick, 2015a)'
_diffrn_ambient_environment N~2~
_diffrn_ambient_temperature 160(1)
_diffrn_detector 'CCD plate'
_diffrn_detector_area_resol_mean 10.3801
_diffrn_detector_type Atlas
_diffrn_measured_fraction_theta_full 1.000
_diffrn_measured_fraction_theta_max 1.000
_diffrn_measurement_details
;
List of Runs (angles in degrees, time in seconds):

  # Type    Start    End  Width  t~exp~   \w     \q     \k     \f   Frames
#--------------------------------------------------------------------------
  1  \w    -87.00  -6.00   1.00    1.00    --  -41.94 125.00-180.00   81
  2  \w   -116.00 -18.00   1.00    1.00    --  -41.94 -37.00 -90.00   98
  3  \w    -70.00  31.00   1.00    1.00    --  -41.94  57.00-180.00  101
  4  \w    -66.00  33.00   1.00    1.00    --  -41.94  37.00  90.00   99
  5  \w      8.00  34.00   1.00    1.00    --   41.94  83.00 -11.78   26
  6  \w      8.00  42.00   1.00    1.00    --   41.94  82.00  65.40   34
  7  \w     36.00 109.00   1.00    2.00    --  112.00-111.00 120.00   73
  8  \w     29.00 107.00   1.00    2.00    --  112.00 -94.00  30.00   78
  9  \w     36.00 109.00   1.00    2.00    --  112.00-111.00 -60.00   73
 10  \w     36.00 109.00   1.00    2.00    --  112.00-111.00-150.00   73
 11  \w     36.00 109.00   1.00    2.00    --  112.00-111.00-180.00   73
 12  \w     36.00 109.00   1.00    2.00    --  112.00-111.00 150.00   73
 13  \w    104.00 178.00   1.00    2.00    --  112.00 111.00   0.00   74
 14  \w     83.00 178.00   1.00    2.00    --  112.00  59.00 171.43   95
 15  \w    103.00 178.00   1.00    2.00    --  112.00  77.00-180.00   75
 16  \w     36.00 109.00   1.00    2.00    --  112.00-111.00 -30.00   73
 17  \w    104.00 178.00   1.00    2.00    --  112.00 111.00  90.00   74
 18  \w    103.00 178.00   1.00    2.00    --  112.00  77.00 -90.00   75
 19  \w     36.00 145.00   1.00    2.00    --  112.00 -77.00   0.00  109
 20  \w     36.00 109.00   1.00    2.00    --  112.00-111.00  90.00   73
 21  \w     29.00 107.00   1.00    2.00    --  112.00 -94.00   0.00   78
 22  \w     36.00 109.00   1.00    2.00    --  112.00-111.00-120.00   73
 23  \w     85.00 178.00   1.00    2.00    --  112.00  52.00-104.98   93
 24  \w     29.00 107.00   1.00    2.00    --  112.00 -94.00 -30.00   78
 25  \w    103.00 178.00   1.00    2.00    --  112.00  77.00-150.00   75
 26  \w     36.00 109.00   1.00    2.00    --  112.00-111.00 -90.00   73
 27  \w     82.00 178.00   1.00    2.00    --  112.00  66.00  45.97   96
 28  \w     84.00 178.00   1.00    2.00    --  112.00  30.00 150.00   94
 29  \w     36.00 109.00   1.00    2.00    --  112.00-111.00   0.00   73
 30  \w    104.00 178.00   1.00    2.00    --  112.00 111.00  60.00   74
 31  \w   -116.00 -18.00   1.00    1.00    --  -41.94 -37.00 120.00   98
 32  \w    -87.00  -6.00   1.00    1.00    --  -41.94 125.00 -90.00   81
 33  \w   -116.00 -18.00   1.00    1.00    --  -41.94 -37.00  30.00   98
 34  \w      8.00  42.00   1.00    1.00    --   41.94  82.00-145.98   34
 35  \w      8.00  42.00   1.00    1.00    --   41.94  81.00 -92.55   34
 36  \w      8.00  34.00   1.00    1.00    --   41.94  83.00  40.59   26
 37  \w      9.00  42.00   1.00    1.00    --   41.94  79.00 155.05   33
 38  \w     83.00 137.00   1.00    2.00    --  112.00  59.00  26.75   54
 39  \w     82.00 178.00   1.00    2.00    --  112.00  65.00 -72.21   96
 40  \w     81.00 178.00   1.00    2.00    --  112.00  69.00-156.10   97
 41  \w     83.00 178.00   1.00    2.00    --  112.00  61.00   0.00   95
 42  \w     85.00 178.00   1.00    2.00    --  112.00  53.00  86.88   93
 43  \w     85.00 178.00   1.00    2.00    --  112.00  49.00 -20.00   93
;
_diffrn_measurement_device 'four-circle diffractometer'
_diffrn_measurement_device_type 'SuperNova, Dual, Cu at home/near, Atlas'
_diffrn_measurement_method '\w scans'
_diffrn_orient_matrix_type 'CrysAlisPro convention (1999,Acta A55,543-557)'
_diffrn_orient_matrix_UB_11 -0.1231517000
_diffrn_orient_matrix_UB_12 0.0169292000
_diffrn_orient_matrix_UB_13 0.0120794000
_diffrn_orient_matrix_UB_21 0.0286393000
_diffrn_orient_matrix_UB_22 0.0458629000
_diffrn_orient_matrix_UB_23 0.0767005000
_diffrn_orient_matrix_UB_31 0.0115538000
_diffrn_orient_matrix_UB_32 0.0668096000
_diffrn_orient_matrix_UB_33 -0.0556954000
_diffrn_radiation_monochromator mirror
_diffrn_radiation_probe x-ray
_diffrn_radiation_type 'Cu K\a'
_diffrn_radiation_wavelength 1.54184
_diffrn_reflns_av_R_equivalents 0.0309
_diffrn_reflns_av_unetI/netI 0.0121
_diffrn_reflns_Laue_measured_fraction_full 1.000
_diffrn_reflns_Laue_measured_fraction_max 1.000
_diffrn_reflns_limit_h_max 15
_diffrn_reflns_limit_h_min -15
_diffrn_reflns_limit_k_max 23
_diffrn_reflns_limit_k_min -22
_diffrn_reflns_limit_l_max 20
_diffrn_reflns_limit_l_min -20
_diffrn_reflns_number 71970
_diffrn_reflns_point_group_measured_fraction_full 1.000
_diffrn_reflns_point_group_measured_fraction_max 1.000
_diffrn_reflns_theta_full 67.684
_diffrn_reflns_theta_max 74.495
_diffrn_reflns_theta_min 3.627
_diffrn_source 'micro-focus sealed X-ray tube'
_diffrn_source_type 'SuperNova (Cu) X-ray Source'
_exptl_absorpt_coefficient_mu 20.072
_exptl_absorpt_correction_T_max 0.422
_exptl_absorpt_correction_T_min 0.061
_exptl_absorpt_correction_type analytical
_exptl_absorpt_process_details
;
CrysAlisPro 1.171.40.68a (Rigaku Oxford Diffraction, 2019)
Analytical numeric absorption correction using a multifaceted crystal
model based on expressions derived by R.C. Clark & J.S. Reid.
(Clark, R. C. & Reid, J. S. (1995). Acta Cryst. A51, 887-897)
Empirical absorption correction using spherical harmonics,
 implemented in SCALE3 ABSPACK scaling algorithm.
;
_exptl_crystal_colour yellow
_exptl_crystal_density_diffrn 2.525
_exptl_crystal_description needle
_exptl_crystal_F_000 2584
_exptl_crystal_size_max 0.29
_exptl_crystal_size_mid 0.10
_exptl_crystal_size_min 0.06
_refine_diff_density_max 0.746
_refine_diff_density_min -1.151
_refine_diff_density_rms 0.097
_refine_ls_extinction_coef 0.000244(5)
_refine_ls_extinction_expression Fc^*^=kFc[1+0.001xFc^2^\l^3^/sin(2\q)]^-1/4^
_refine_ls_extinction_method 'SHELXL-2018/3 (Sheldrick 2018)'
_refine_ls_goodness_of_fit_ref 1.263
_refine_ls_hydrogen_treatment mixed
_refine_ls_matrix_type full
_refine_ls_number_parameters 600
_refine_ls_number_reflns 7431
_refine_ls_number_restraints 42
_refine_ls_restrained_S_all 1.269
_refine_ls_R_factor_all 0.0181
_refine_ls_R_factor_gt 0.0180
_refine_ls_shift/su_max 0.003
_refine_ls_shift/su_mean 0.000
_refine_ls_structure_factor_coef Fsqd
_refine_ls_weighting_details 'w=1/[\s^2^(Fo^2^)+(0.0171P)^2^+5.1003P] where P=(Fo^2^+2Fc^2^)/3'
_refine_ls_weighting_scheme calc
_refine_ls_wR_factor_gt 0.0445
_refine_ls_wR_factor_ref 0.0446
_reflns_Friedel_coverage 0.000
_reflns_number_gt 7403
_reflns_number_total 7431
_reflns_threshold_expression 'I > 2\s(I)'
_cod_data_source_file d2sc05473f2.cif
_cod_data_source_block 41
_cod_depositor_comments 'Adding full bibliography for 1568094--1568122.cif.'
_cod_database_code 1568117
_shelx_shelxl_version_number 2018/3
_shelx_space_group_comment
;
The symmetry employed for this shelxl refinement is uniquely defined
by the following loop, which should always be used as a source of
symmetry information in preference to the above space-group names.
They are only intended as comments.
;
_shelx_estimated_absorpt_t_max 0.379
_shelx_estimated_absorpt_t_min 0.068
_olex2_refinement_description
;
1. Fixed Uiso
 At 1.2 times of:
  All C(H) groups, All O(H,H) groups
2. Restrained distances
 O22A-N6 \\sim O22B-N6 \\sim O21B-N6 \\sim O21A-N6
 with sigma of 0.005
3. Uiso/Uaniso restraints and constraints
O21A \\sim O21B \\sim O22A \\sim O22B: within 3A with sigma of 0.005 and sigma
for terminal atoms of 0.01 within 3A
4. Others
 Sof(O21B)=Sof(O22B)=1-FVAR(1)
 Sof(O21A)=Sof(O22A)=FVAR(1)
5.a Aromatic/amide H refined with riding coordinates:
 C5(H5), C6(H6), C7(H7), C14(H14), C15(H15), C16(H16), C24(H24), C25(H25),
 C26(H26)
;

loop_
_space_group_symop_operation_xyz
'x, y, z'
'-x, y+1/2, -z+1/2'
'-x, -y, -z'
'x, -y-1/2, z-1/2'

loop_
_atom_site_label
_atom_site_type_symbol
_atom_site_fract_x
_atom_site_fract_y
_atom_site_fract_z
_atom_site_U_iso_or_equiv
_atom_site_adp_type
_atom_site_occupancy
_atom_site_site_symmetry_order
_atom_site_calc_flag
_atom_site_refinement_flags_posn
_atom_site_refinement_flags_adp
_atom_site_refinement_flags_occupancy
_atom_site_disorder_assembly
_atom_site_disorder_group
C1 C 0.5767(3) 0.48638(17) 0.79113(19) 0.0288(6) Uani 1 1 d . . . . .
C2 C 0.5730(2) 0.60539(15) 0.70342(17) 0.0211(5) Uani 1 1 d . . . . .
C3 C 0.7511(3) 0.57302(16) 0.79339(19) 0.0259(6) Uani 1 1 d . . . . .
C4 C 0.6312(2) 0.75794(15) 0.83523(17) 0.0200(5) Uani 1 1 d . . . . .
C5 C 0.6406(3) 0.82362(16) 0.87421(19) 0.0257(6) Uani 1 1 d . . . . .
H5 H 0.646213 0.867153 0.843708 0.031 Uiso 1 1 calc R U . . .
C6 C 0.6415(3) 0.82295(18) 0.9599(2) 0.0302(7) Uani 1 1 d . . . . .
H6 H 0.647079 0.866690 0.990042 0.036 Uiso 1 1 calc R U . . .
C7 C 0.6342(3) 0.75809(18) 1.00145(19) 0.0277(6) Uani 1 1 d . . . . .
H7 H 0.635754 0.756720 1.060327 0.033 Uiso 1 1 calc R U . . .
C8 C 0.6245(2) 0.69515(16) 0.95605(17) 0.0215(5) Uani 1 1 d . . . . .
C9 C 0.6185(2) 0.62281(17) 0.99780(18) 0.0249(6) Uani 1 1 d . . . . .
N1 N 0.62254(19) 0.69432(12) 0.87196(14) 0.0181(4) Uani 1 1 d . . . . .
N2 N 0.6317(2) 0.75664(12) 0.74401(15) 0.0220(5) Uani 1 1 d . . . . .
O1 O 0.5651(3) 0.42614(13) 0.77588(18) 0.0462(7) Uani 1 1 d . . . . .
O2 O 0.5547(2) 0.61685(12) 0.63465(13) 0.0297(5) Uani 1 1 d . . . . .
O3 O 0.8426(2) 0.56583(14) 0.77781(16) 0.0362(5) Uani 1 1 d . . . . .
O4 O 0.42862(17) 0.60768(12) 0.85155(14) 0.0231(4) Uani 1 1 d . . . . .
H4A H 0.385(3) 0.590(2) 0.816(3) 0.031(10) Uiso 1 1 d . . . . .
H4B H 0.413(4) 0.590(2) 0.894(3) 0.037(12) Uiso 1 1 d . . . . .
O5 O 0.7176(2) 0.74060(14) 0.71038(14) 0.0365(5) Uani 1 1 d . . . . .
O6 O 0.5463(2) 0.77231(15) 0.70925(15) 0.0397(6) Uani 1 1 d . . . . .
O7 O 0.6232(2) 0.61896(14) 1.07353(13) 0.0330(5) Uani 1 1 d . . . . .
O8 O 0.60857(18) 0.56900(11) 0.94833(13) 0.0261(4) Uani 1 1 d . . . . .
Re1 Re 0.59879(2) 0.58533(2) 0.81777(2) 0.01826(4) Uani 1 1 d . . . . .
C10 C 0.2090(3) 0.46516(17) 0.43458(18) 0.0260(6) Uani 1 1 d . . . . .
C11 C 0.2135(2) 0.59549(17) 0.37603(19) 0.0249(6) Uani 1 1 d . . . . .
C12 C 0.3967(2) 0.54518(15) 0.43951(18) 0.0224(6) Uani 1 1 d . . . . .
C13 C 0.3024(2) 0.72169(16) 0.53252(19) 0.0237(6) Uani 1 1 d . . . . .
C14 C 0.3130(3) 0.77938(17) 0.5854(2) 0.0330(7) Uani 1 1 d . . . . .
H14 H 0.323212 0.826777 0.564895 0.040 Uiso 1 1 calc R U . . .
C15 C 0.3084(3) 0.76569(17) 0.6694(2) 0.0343(7) Uani 1 1 d . . . . .
H15 H 0.313334 0.803917 0.708307 0.041 Uiso 1 1 calc R U . . .
C16 C 0.2964(3) 0.69531(17) 0.6962(2) 0.0284(6) Uani 1 1 d . . . . .
H16 H 0.292540 0.684617 0.753700 0.034 Uiso 1 1 calc R U . . .
C17 C 0.2903(2) 0.64109(15) 0.63810(18) 0.0214(5) Uani 1 1 d . . . . .
C18 C 0.2881(2) 0.56258(15) 0.66263(18) 0.0199(5) Uani 1 1 d . . . . .
N3 N 0.29035(19) 0.65335(12) 0.55527(15) 0.0196(5) Uani 1 1 d . . . . .
N4 N 0.3064(2) 0.73574(14) 0.44228(17) 0.0289(6) Uani 1 1 d . . . . .
O9 O 0.1824(2) 0.41109(13) 0.40680(16) 0.0378(6) Uani 1 1 d . . . . .
O10 O 0.1908(2) 0.61808(14) 0.31159(14) 0.0359(5) Uani 1 1 d . . . . .
O11 O 0.48369(18) 0.54036(13) 0.41366(15) 0.0319(5) Uani 1 1 d . . . . .
O12 O 0.3839(2) 0.71184(14) 0.40384(16) 0.0400(6) Uani 1 1 d . . . . .
O13 O 0.2325(2) 0.77207(17) 0.41334(18) 0.0524(8) Uani 1 1 d . . . . .
O14 O 0.29836(18) 0.54709(12) 0.73720(13) 0.0263(4) Uani 1 1 d . . . . .
O15 O 0.27886(16) 0.51766(10) 0.60454(12) 0.0206(4) Uani 1 1 d . . . . .
O16 O 0.08939(18) 0.57210(13) 0.54135(14) 0.0240(4) Uani 1 1 d . . . . .
H16A H 0.044(4) 0.582(2) 0.503(3) 0.045(13) Uiso 1 1 d . . . . .
H16B H 0.074(5) 0.535(3) 0.563(4) 0.08(2) Uiso 1 1 d . . . . .
Re2 Re 0.25059(2) 0.55615(2) 0.48144(2) 0.01768(4) Uani 1 1 d . . . . .
C20 C 0.1040(3) 0.52847(16) 0.88783(19) 0.0262(6) Uani 1 1 d . . . . .
C21 C -0.0692(3) 0.43916(16) 0.87892(19) 0.0253(6) Uani 1 1 d . . . . .
C22 C 0.1137(2) 0.40189(15) 0.95658(18) 0.0220(6) Uani 1 1 d . . . . .
C23 C 0.0367(2) 0.26593(16) 0.80318(19) 0.0228(6) Uani 1 1 d . . . . .
C24 C 0.0223(3) 0.20631(18) 0.7538(2) 0.0336(7) Uani 1 1 d . . . . .
H24 H 0.009499 0.160049 0.776786 0.040 Uiso 1 1 calc R U . . .
C25 C 0.0274(3) 0.2171(2) 0.6690(2) 0.0389(8) Uani 1 1 d . . . . .
H25 H 0.020237 0.177656 0.631983 0.047 Uiso 1 1 calc R U . . .
C26 C 0.0429(3) 0.28559(19) 0.6386(2) 0.0314(7) Uani 1 1 d . . . . .
H26 H 0.046617 0.293785 0.580510 0.038 Uiso 1 1 calc R U . . .
C27 C 0.0530(2) 0.34208(16) 0.69353(18) 0.0225(6) Uani 1 1 d . . . . .
C28 C 0.0575(2) 0.41952(17) 0.66500(18) 0.0231(6) Uani 1 1 d . . . . .
N5 N 0.05307(19) 0.33255(13) 0.77695(14) 0.0195(5) Uani 1 1 d . . . . .
N6 N 0.03287(18) 0.25501(13) 0.89405(17) 0.0276(5) Uani 1 1 d D . . . .
O17 O 0.1171(2) 0.58568(13) 0.91235(17) 0.0406(6) Uani 1 1 d . . . . .
O18 O -0.1593(2) 0.44076(14) 0.89907(16) 0.0382(6) Uani 1 1 d . . . . .
O19 O 0.1339(2) 0.38512(14) 1.02352(13) 0.0336(5) Uani 1 1 d . . . . .
O20 O 0.24884(17) 0.41863(12) 0.79888(13) 0.0205(4) Uani 1 1 d . . . . .
H20A H 0.290(4) 0.408(2) 0.837(3) 0.042(12) Uiso 1 1 d . . . . .
H20B H 0.265(3) 0.454(2) 0.776(3) 0.031(11) Uiso 1 1 d . . . . .
O21A O 0.1125(6) 0.2351(6) 0.9334(6) 0.0484(19) Uani 0.584(17) 1 d D U P A 1
O21B O 0.1242(6) 0.2574(7) 0.9257(8) 0.038(2) Uani 0.416(17) 1 d D U P A 2
O22A O -0.0554(4) 0.2718(6) 0.9259(4) 0.0494(18) Uani 0.584(17) 1 d D U P A 1
O22B O -0.0511(6) 0.2338(8) 0.9263(5) 0.048(2) Uani 0.416(17) 1 d D U P A 2
O23 O 0.05325(18) 0.43275(13) 0.58936(13) 0.0298(5) Uani 1 1 d . . . . .
O24 O 0.06312(17) 0.46660(11) 0.72112(12) 0.0235(4) Uani 1 1 d . . . . .
Re3 Re 0.08119(2) 0.43346(2) 0.84649(2) 0.01635(4) Uani 1 1 d . . . . .
O25 O 0.3528(2) 0.56520(13) 0.99336(15) 0.0325(5) Uani 1 1 d . . . . .
H25A H 0.375(3) 0.523(2) 1.009(3) 0.039 Uiso 1 1 d . U . . .
H25B H 0.286(4) 0.566(2) 1.004(3) 0.039 Uiso 1 1 d . U . . .

loop_
_atom_site_aniso_label
_atom_site_aniso_U_11
_atom_site_aniso_U_22
_atom_site_aniso_U_33
_atom_site_aniso_U_23
_atom_site_aniso_U_13
_atom_site_aniso_U_12
C1 0.0376(17) 0.0228(15) 0.0260(15) 0.0063(12) 0.0012(12) -0.0009(12)
C2 0.0264(14) 0.0163(12) 0.0207(14) -0.0008(10) 0.0028(11) -0.0007(10)
C3 0.0353(17) 0.0185(13) 0.0240(15) 0.0042(11) 0.0009(12) 0.0027(12)
C4 0.0198(13) 0.0209(13) 0.0193(13) -0.0020(10) 0.0016(10) 0.0003(10)
C5 0.0297(15) 0.0192(13) 0.0283(15) -0.0026(11) 0.0036(12) -0.0032(11)
C6 0.0357(17) 0.0279(16) 0.0268(16) -0.0090(12) -0.0020(12) -0.0009(13)
C7 0.0309(16) 0.0337(16) 0.0184(14) -0.0050(12) -0.0022(11) 0.0018(13)
C8 0.0202(13) 0.0275(14) 0.0170(13) -0.0012(11) -0.0022(10) 0.0017(11)
C9 0.0225(14) 0.0322(16) 0.0200(14) 0.0041(12) -0.0020(11) 0.0038(12)
N1 0.0189(11) 0.0173(11) 0.0180(11) -0.0013(9) -0.0015(8) 0.0006(8)
N2 0.0282(13) 0.0164(11) 0.0216(12) 0.0020(9) 0.0036(10) -0.0013(9)
O1 0.074(2) 0.0194(12) 0.0451(15) -0.0022(10) 0.0040(14) -0.0052(12)
O2 0.0434(13) 0.0296(11) 0.0162(10) 0.0007(8) -0.0020(9) 0.0003(10)
O3 0.0296(13) 0.0388(13) 0.0402(14) 0.0089(10) 0.0060(10) 0.0096(10)
O4 0.0227(10) 0.0269(11) 0.0197(10) 0.0021(9) -0.0004(8) -0.0037(8)
O5 0.0319(12) 0.0500(15) 0.0277(12) -0.0033(10) 0.0115(10) -0.0015(11)
O6 0.0395(14) 0.0529(16) 0.0267(12) 0.0048(11) -0.0051(10) 0.0154(12)
O7 0.0377(12) 0.0434(13) 0.0180(10) 0.0053(9) -0.0028(9) 0.0082(10)
O8 0.0335(11) 0.0249(10) 0.0198(10) 0.0062(8) -0.0014(8) -0.0001(9)
Re1 0.02381(7) 0.01567(7) 0.01531(7) 0.00169(4) 0.00005(4) 0.00019(4)
C10 0.0270(15) 0.0317(16) 0.0192(13) 0.0012(12) 0.0005(11) -0.0001(12)
C11 0.0212(14) 0.0302(15) 0.0233(15) 0.0026(12) 0.0013(11) 0.0011(11)
C12 0.0254(15) 0.0202(13) 0.0216(14) 0.0027(11) -0.0005(11) 0.0002(11)
C13 0.0220(13) 0.0194(13) 0.0295(15) 0.0060(11) 0.0007(11) 0.0013(11)
C14 0.0361(17) 0.0178(14) 0.045(2) 0.0032(13) -0.0011(14) 0.0027(12)
C15 0.0394(18) 0.0218(15) 0.0418(19) -0.0084(13) -0.0047(15) 0.0035(13)
C16 0.0309(16) 0.0279(15) 0.0262(15) -0.0035(12) -0.0022(12) 0.0009(12)
C17 0.0191(13) 0.0214(14) 0.0237(14) 0.0003(11) -0.0015(10) -0.0005(10)
C18 0.0169(12) 0.0228(14) 0.0199(13) 0.0024(10) -0.0029(10) -0.0038(10)
N3 0.0177(11) 0.0184(11) 0.0226(12) 0.0016(9) -0.0008(9) -0.0003(9)
N4 0.0311(14) 0.0219(12) 0.0337(14) 0.0097(10) 0.0042(11) 0.0016(10)
O9 0.0477(15) 0.0300(13) 0.0355(13) -0.0100(10) -0.0026(11) -0.0074(11)
O10 0.0330(12) 0.0504(15) 0.0241(12) 0.0129(10) -0.0031(9) 0.0023(11)
O11 0.0244(11) 0.0327(12) 0.0386(13) 0.0020(10) 0.0061(9) 0.0027(9)
O12 0.0348(13) 0.0451(14) 0.0403(14) 0.0088(11) 0.0125(11) 0.0049(11)
O13 0.0539(17) 0.0592(18) 0.0441(16) 0.0245(14) 0.0045(13) 0.0280(14)
O14 0.0320(11) 0.0274(11) 0.0195(10) 0.0042(8) -0.0060(8) -0.0093(9)
O15 0.0233(10) 0.0195(9) 0.0189(9) 0.0031(7) -0.0029(7) -0.0025(7)
O16 0.0197(10) 0.0312(11) 0.0210(11) -0.0004(9) 0.0001(8) -0.0035(8)
Re2 0.01731(7) 0.01966(7) 0.01606(7) 0.00192(4) -0.00061(4) -0.00017(4)
C20 0.0285(15) 0.0244(15) 0.0257(14) 0.0042(12) -0.0007(11) 0.0023(12)
C21 0.0290(16) 0.0247(15) 0.0224(14) 0.0052(11) 0.0022(12) 0.0028(11)
C22 0.0223(13) 0.0206(13) 0.0232(15) 0.0001(11) 0.0033(11) 0.0021(11)
C23 0.0219(13) 0.0218(14) 0.0248(14) 0.0011(11) 0.0018(11) -0.0012(11)
C24 0.0348(17) 0.0220(15) 0.0440(19) -0.0077(14) 0.0066(14) -0.0025(13)
C25 0.044(2) 0.0339(18) 0.0390(19) -0.0186(15) 0.0021(15) -0.0029(15)
C26 0.0309(16) 0.0416(18) 0.0218(15) -0.0090(13) -0.0005(12) -0.0022(14)
C27 0.0181(13) 0.0292(15) 0.0204(14) -0.0009(11) -0.0003(10) -0.0006(11)
C28 0.0153(13) 0.0351(16) 0.0190(14) 0.0045(12) -0.0012(10) -0.0027(11)
N5 0.0184(11) 0.0214(11) 0.0185(11) -0.0024(9) 0.0006(8) -0.0026(9)
N6 0.0341(14) 0.0205(12) 0.0284(14) 0.0034(10) 0.0056(11) -0.0047(10)
O17 0.0504(15) 0.0210(12) 0.0504(16) -0.0086(10) -0.0031(12) 0.0008(10)
O18 0.0254(12) 0.0497(15) 0.0398(14) 0.0113(11) 0.0108(10) 0.0067(10)
O19 0.0356(12) 0.0465(14) 0.0186(11) 0.0087(10) -0.0028(9) 0.0013(10)
O20 0.0213(10) 0.0215(10) 0.0187(10) 0.0048(8) 0.0007(8) -0.0011(8)
O21A 0.054(3) 0.059(5) 0.032(3) 0.029(3) 0.010(2) 0.030(3)
O21B 0.040(3) 0.047(5) 0.028(4) 0.020(4) -0.001(3) 0.007(3)
O22A 0.036(2) 0.071(5) 0.041(2) 0.016(3) 0.0138(19) -0.002(3)
O22B 0.043(3) 0.062(5) 0.040(3) 0.024(4) 0.009(3) -0.018(3)
O23 0.0265(11) 0.0456(13) 0.0172(10) 0.0067(9) -0.0041(8) -0.0091(9)
O24 0.0253(10) 0.0269(10) 0.0183(9) 0.0052(8) -0.0018(8) -0.0014(8)
Re3 0.01835(7) 0.01653(6) 0.01417(7) 0.00185(4) 0.00045(4) 0.00056(4)
O25 0.0343(13) 0.0296(12) 0.0337(12) 0.0079(10) 0.0123(10) 0.0069(10)

loop_
_atom_type_symbol
_atom_type_description
_atom_type_scat_dispersion_real
_atom_type_scat_dispersion_imag
_atom_type_scat_source
C C 0.0181 0.0091 'International Tables Vol C Tables 4.2.6.8 and 6.1.1.4'
H H 0.0000 0.0000 'International Tables Vol C Tables 4.2.6.8 and 6.1.1.4'
N N 0.0311 0.0180 'International Tables Vol C Tables 4.2.6.8 and 6.1.1.4'
O O 0.0492 0.0322 'International Tables Vol C Tables 4.2.6.8 and 6.1.1.4'
Re Re -5.2083 5.8923 'International Tables Vol C Tables 4.2.6.8 and 6.1.1.4'

loop_
_exptl_crystal_face_index_h
_exptl_crystal_face_index_k
_exptl_crystal_face_index_l
_exptl_crystal_face_perp_dist
-1 0 1 0.0306
1 0 -1 0.0306
0 1 0 0.0503
0 -1 0 0.0463
5 1 4 0.1132
-4 2 -5 0.1371
-1 -7 8 0.0831
-1 -1 1 0.0249
-4 5 4 0.0392
4 -5 1 0.0800

loop_
_geom_angle_atom_site_label_1
_geom_angle_atom_site_label_2
_geom_angle_atom_site_label_3
_geom_angle
_geom_angle_site_symmetry_1
_geom_angle_site_symmetry_3
_geom_angle_publ_flag
O1 C1 Re1 178.7(3) . . ?
O2 C2 Re1 178.3(3) . . ?
O3 C3 Re1 179.2(3) . . ?
C5 C4 N2 118.0(3) . . ?
N1 C4 C5 126.4(3) . . ?
N1 C4 N2 115.6(2) . . ?
C4 C5 H5 121.7 . . ?
C4 C5 C6 116.6(3) . . ?
C6 C5 H5 121.7 . . ?
C5 C6 H6 120.3 . . ?
C5 C6 C7 119.5(3) . . ?
C7 C6 H6 120.3 . . ?
C6 C7 H7 120.4 . . ?
C6 C7 C8 119.1(3) . . ?
C8 C7 H7 120.4 . . ?
C7 C8 C9 121.5(3) . . ?
N1 C8 C7 122.6(3) . . ?
N1 C8 C9 115.9(3) . . ?
O7 C9 C8 119.7(3) . . ?
O7 C9 O8 125.3(3) . . ?
O8 C9 C8 115.0(2) . . ?
C4 N1 C8 115.8(2) . . ?
C4 N1 Re1 130.32(19) . . ?
C8 N1 Re1 113.86(18) . . ?
O5 N2 C4 117.3(2) . . ?
O6 N2 C4 116.8(2) . . ?
O6 N2 O5 125.9(3) . . ?
H4A O4 H4B 106(4) . . ?
Re1 O4 H4A 110(3) . . ?
Re1 O4 H4B 112(3) . . ?
C9 O8 Re1 120.47(19) . . ?
C1 Re1 N1 169.89(11) . . ?
C1 Re1 O4 96.20(12) . . ?
C1 Re1 O8 95.28(11) . . ?
C2 Re1 C1 87.07(13) . . ?
C2 Re1 N1 102.81(10) . . ?
C2 Re1 O4 93.05(11) . . ?
C2 Re1 O8 172.95(10) . . ?
C3 Re1 C1 88.45(14) . . ?
C3 Re1 C2 88.78(13) . . ?
C3 Re1 N1 93.82(11) . . ?
C3 Re1 O4 175.08(11) . . ?
C3 Re1 O8 97.92(11) . . ?
O4 Re1 N1 81.32(8) . . ?
O8 Re1 N1 74.65(8) . . ?
O8 Re1 O4 80.10(9) . . ?
O9 C10 Re2 178.9(3) . . ?
O10 C11 Re2 178.8(3) . . ?
O11 C12 Re2 178.2(3) . . ?
C14 C13 N4 117.9(3) . . ?
N3 C13 C14 125.7(3) . . ?
N3 C13 N4 116.3(3) . . ?
C13 C14 H14 121.3 . . ?
C13 C14 C15 117.4(3) . . ?
C15 C14 H14 121.3 . . ?
C14 C15 H15 120.5 . . ?
C14 C15 C16 119.0(3) . . ?
C16 C15 H15 120.5 . . ?
C15 C16 H16 120.5 . . ?
C17 C16 C15 119.0(3) . . ?
C17 C16 H16 120.5 . . ?
C16 C17 C18 122.0(3) . . ?
N3 C17 C16 123.1(3) . . ?
N3 C17 C18 114.8(2) . . ?
O14 C18 C17 118.4(3) . . ?
O14 C18 O15 125.0(3) . . ?
O15 C18 C17 116.6(2) . . ?
C13 N3 C17 115.7(3) . . ?
C13 N3 Re2 130.9(2) . . ?
C17 N3 Re2 113.01(18) . . ?
O12 N4 C13 117.9(3) . . ?
O12 N4 O13 125.5(3) . . ?
O13 N4 C13 116.6(3) . . ?
C18 O15 Re2 118.82(18) . . ?
H16A O16 H16B 110(5) . . ?
Re2 O16 H16A 107(3) . . ?
Re2 O16 H16B 107(4) . . ?
C10 Re2 N3 170.56(11) . . ?
C10 Re2 O15 96.37(10) . . ?
C10 Re2 O16 93.39(11) . . ?
C11 Re2 C10 85.81(13) . . ?
C11 Re2 C12 86.61(12) . . ?
C11 Re2 N3 102.48(11) . . ?
C11 Re2 O15 174.39(10) . . ?
C11 Re2 O16 97.65(11) . . ?
C12 Re2 C10 90.53(13) . . ?
C12 Re2 N3 94.43(11) . . ?
C12 Re2 O15 98.51(10) . . ?
C12 Re2 O16 174.41(11) . . ?
O15 Re2 N3 74.97(8) . . ?
O15 Re2 O16 77.09(8) . . ?
O16 Re2 N3 81.15(8) . . ?
O17 C20 Re3 179.6(3) . . ?
O18 C21 Re3 178.2(3) . . ?
O19 C22 Re3 177.8(3) . . ?
C24 C23 N6 117.2(3) . . ?
N5 C23 C24 126.0(3) . . ?
N5 C23 N6 116.7(3) . . ?
C23 C24 H24 121.7 . . ?
C23 C24 C25 116.6(3) . . ?
C25 C24 H24 121.7 . . ?
C24 C25 H25 120.2 . . ?
C26 C25 C24 119.5(3) . . ?
C26 C25 H25 120.2 . . ?
C25 C26 H26 120.4 . . ?
C25 C26 C27 119.2(3) . . ?
C27 C26 H26 120.4 . . ?
C26 C27 C28 122.2(3) . . ?
N5 C27 C26 122.5(3) . . ?
N5 C27 C28 115.2(3) . . ?
O23 C28 C27 119.0(3) . . ?
O23 C28 O24 124.6(3) . . ?
O24 C28 C27 116.4(2) . . ?
C23 N5 C27 116.1(3) . . ?
C23 N5 Re3 130.9(2) . . ?
C27 N5 Re3 113.01(19) . . ?
O21A N6 C23 122.1(6) . . ?
O21A N6 O22A 123.5(6) . . ?
O21B N6 C23 112.1(7) . . ?
O22A N6 C23 114.2(4) . . ?
O22B N6 C23 120.0(5) . . ?
O22B N6 O21B 126.6(7) . . ?
H20A O20 H20B 114(4) . . ?
Re3 O20 H20A 109(3) . . ?
Re3 O20 H20B 107(3) . . ?
C28 O24 Re3 119.11(19) . . ?
C20 Re3 C22 86.05(13) . . ?
C20 Re3 N5 169.91(11) . . ?
C20 Re3 O20 96.07(11) . . ?
C20 Re3 O24 94.46(11) . . ?
C21 Re3 C20 89.41(13) . . ?
C21 Re3 C22 87.44(12) . . ?
C21 Re3 N5 92.35(11) . . ?
C21 Re3 O20 173.86(11) . . ?
C21 Re3 O24 98.68(11) . . ?
C22 Re3 N5 103.95(11) . . ?
C22 Re3 O20 95.69(10) . . ?
C22 Re3 O24 173.86(10) . . ?
O20 Re3 N5 81.78(8) . . ?
O24 Re3 N5 75.45(8) . . ?
O24 Re3 O20 78.17(8) . . ?
H25A O25 H25B 105(4) . . ?

loop_
_geom_bond_atom_site_label_1
_geom_bond_atom_site_label_2
_geom_bond_distance
_geom_bond_site_symmetry_2
_geom_bond_publ_flag
C1 O1 1.156(4) . ?
C1 Re1 1.909(3) . ?
C2 O2 1.150(4) . ?
C2 Re1 1.906(3) . ?
C3 O3 1.147(4) . ?
C3 Re1 1.906(3) . ?
C4 C5 1.379(4) . ?
C4 N1 1.328(4) . ?
C4 N2 1.471(4) . ?
C5 H5 0.9500 . ?
C5 C6 1.382(4) . ?
C6 H6 0.9500 . ?
C6 C7 1.383(5) . ?
C7 H7 0.9500 . ?
C7 C8 1.386(4) . ?
C8 C9 1.507(4) . ?
C8 N1 1.356(4) . ?
C9 O7 1.224(4) . ?
C9 O8 1.285(4) . ?
N1 Re1 2.226(2) . ?
N2 O5 1.215(3) . ?
N2 O6 1.211(3) . ?
O4 H4A 0.84(4) . ?
O4 H4B 0.79(5) . ?
O4 Re1 2.179(2) . ?
O8 Re1 2.130(2) . ?
C10 O9 1.147(4) . ?
C10 Re2 1.920(3) . ?
C11 O10 1.153(4) . ?
C11 Re2 1.903(3) . ?
C12 O11 1.140(4) . ?
C12 Re2 1.912(3) . ?
C13 C14 1.377(5) . ?
C13 N3 1.331(4) . ?
C13 N4 1.480(4) . ?
C14 H14 0.9500 . ?
C14 C15 1.380(5) . ?
C15 H15 0.9500 . ?
C15 C16 1.386(5) . ?
C16 H16 0.9500 . ?
C16 C17 1.378(4) . ?
C17 C18 1.513(4) . ?
C17 N3 1.355(4) . ?
C18 O14 1.242(4) . ?
C18 O15 1.260(4) . ?
N3 Re2 2.217(2) . ?
N4 O12 1.213(4) . ?
N4 O13 1.214(4) . ?
O15 Re2 2.1364(19) . ?
O16 H16A 0.84(5) . ?
O16 H16B 0.79(6) . ?
O16 Re2 2.206(2) . ?
C20 O17 1.146(4) . ?
C20 Re3 1.908(3) . ?
C21 O18 1.144(4) . ?
C21 Re3 1.904(3) . ?
C22 O19 1.149(4) . ?
C22 Re3 1.909(3) . ?
C23 C24 1.376(4) . ?
C23 N5 1.325(4) . ?
C23 N6 1.480(4) . ?
C24 H24 0.9500 . ?
C24 C25 1.385(5) . ?
C25 H25 0.9500 . ?
C25 C26 1.377(5) . ?
C26 H26 0.9500 . ?
C26 C27 1.380(4) . ?
C27 C28 1.513(4) . ?
C27 N5 1.357(4) . ?
C28 O23 1.245(4) . ?
C28 O24 1.261(4) . ?
N5 Re3 2.212(2) . ?
N6 O21A 1.212(4) . ?
N6 O21B 1.219(4) . ?
N6 O22A 1.230(4) . ?
N6 O22B 1.212(4) . ?
O20 H20A 0.81(5) . ?
O20 H20B 0.78(4) . ?
O20 Re3 2.196(2) . ?
O24 Re3 2.1240(19) . ?
O25 H25A 0.87(5) . ?
O25 H25B 0.83(5) . ?

loop_
_geom_hbond_atom_site_label_D
_geom_hbond_atom_site_label_H
_geom_hbond_atom_site_label_A
_geom_hbond_distance_DH
_geom_hbond_distance_HA
_geom_hbond_distance_DA
_geom_hbond_angle_DHA
_geom_hbond_site_symmetry_A
_geom_hbond_publ_flag
O4 H4A O14 0.84(4) 1.83(4) 2.672(3) 176(4) . yes
O4 H4B O25 0.79(5) 1.82(5) 2.593(3) 167(4) . yes
O16 H16A O23 0.84(5) 1.92(5) 2.722(3) 159(4) 3_566 yes
O16 H16B O23 0.79(6) 1.97(6) 2.741(3) 165(6) . yes
O20 H20A O7 0.81(5) 1.86(5) 2.665(3) 177(5) 3_667 yes
O20 H20B O14 0.78(4) 1.89(5) 2.658(3) 170(4) . yes
O25 H25A O8 0.87(5) 1.86(5) 2.708(3) 167(4) 3_667 yes
O25 H25B O17 0.83(5) 2.54(4) 3.162(4) 132(4) . yes
O25 H25B O18 0.83(5) 2.20(5) 2.929(3) 146(4) 3_567 yes

loop_
_geom_torsion_atom_site_label_1
_geom_torsion_atom_site_label_2
_geom_torsion_atom_site_label_3
_geom_torsion_atom_site_label_4
_geom_torsion
_geom_torsion_site_symmetry_1
_geom_torsion_site_symmetry_2
_geom_torsion_site_symmetry_3
_geom_torsion_site_symmetry_4
_geom_torsion_publ_flag
C4 C5 C6 C7 0.6(5) . . . . ?
C5 C4 N1 C8 -0.8(4) . . . . ?
C5 C4 N1 Re1 176.7(2) . . . . ?
C5 C4 N2 O5 100.0(3) . . . . ?
C5 C4 N2 O6 -79.4(4) . . . . ?
C5 C6 C7 C8 -0.9(5) . . . . ?
C6 C7 C8 C9 178.8(3) . . . . ?
C6 C7 C8 N1 0.4(5) . . . . ?
C7 C8 C9 O7 -0.6(4) . . . . ?
C7 C8 C9 O8 179.3(3) . . . . ?
C7 C8 N1 C4 0.4(4) . . . . ?
C7 C8 N1 Re1 -177.4(2) . . . . ?
C8 C9 O8 Re1 -1.1(3) . . . . ?
C9 C8 N1 C4 -178.0(2) . . . . ?
C9 C8 N1 Re1 4.1(3) . . . . ?
N1 C4 C5 C6 0.2(5) . . . . ?
N1 C4 N2 O5 -79.4(3) . . . . ?
N1 C4 N2 O6 101.2(3) . . . . ?
N1 C8 C9 O7 177.9(3) . . . . ?
N1 C8 C9 O8 -2.2(4) . . . . ?
N2 C4 C5 C6 -179.1(3) . . . . ?
N2 C4 N1 C8 178.6(2) . . . . ?
N2 C4 N1 Re1 -4.0(4) . . . . ?
O7 C9 O8 Re1 178.9(2) . . . . ?
C13 C14 C15 C16 1.7(5) . . . . ?
C14 C13 N3 C17 -0.9(4) . . . . ?
C14 C13 N3 Re2 170.9(2) . . . . ?
C14 C13 N4 O12 113.6(3) . . . . ?
C14 C13 N4 O13 -64.6(4) . . . . ?
C14 C15 C16 C17 0.4(5) . . . . ?
C15 C16 C17 C18 174.1(3) . . . . ?
C15 C16 C17 N3 -3.1(5) . . . . ?
C16 C17 C18 O14 -4.1(4) . . . . ?
C16 C17 C18 O15 177.8(3) . . . . ?
C16 C17 N3 C13 3.2(4) . . . . ?
C16 C17 N3 Re2 -170.0(2) . . . . ?
C17 C18 O15 Re2 -6.3(3) . . . . ?
C18 C17 N3 C13 -174.1(2) . . . . ?
C18 C17 N3 Re2 12.6(3) . . . . ?
N3 C13 C14 C15 -1.6(5) . . . . ?
N3 C13 N4 O12 -65.4(4) . . . . ?
N3 C13 N4 O13 116.4(3) . . . . ?
N3 C17 C18 O14 173.3(3) . . . . ?
N3 C17 C18 O15 -4.8(4) . . . . ?
N4 C13 C14 C15 179.6(3) . . . . ?
N4 C13 N3 C17 178.0(2) . . . . ?
N4 C13 N3 Re2 -10.2(4) . . . . ?
O14 C18 O15 Re2 175.7(2) . . . . ?
C23 C24 C25 C26 -1.9(5) . . . . ?
C24 C23 N5 C27 1.5(4) . . . . ?
C24 C23 N5 Re3 -178.5(2) . . . . ?
C24 C23 N6 O21A 83.3(7) . . . . ?
C24 C23 N6 O21B 104.9(8) . . . . ?
C24 C23 N6 O22A -100.7(6) . . . . ?
C24 C23 N6 O22B -63.2(9) . . . . ?
C24 C25 C26 C27 0.0(5) . . . . ?
C25 C26 C27 C28 -173.1(3) . . . . ?
C25 C26 C27 N5 2.9(5) . . . . ?
C26 C27 C28 O23 -0.9(4) . . . . ?
C26 C27 C28 O24 177.7(3) . . . . ?
C26 C27 N5 C23 -3.6(4) . . . . ?
C26 C27 N5 Re3 176.4(2) . . . . ?
C27 C28 O24 Re3 5.8(3) . . . . ?
C28 C27 N5 C23 172.7(2) . . . . ?
C28 C27 N5 Re3 -7.4(3) . . . . ?
N5 C23 C24 C25 1.2(5) . . . . ?
N5 C23 N6 O21A -97.2(7) . . . . ?
N5 C23 N6 O21B -75.5(8) . . . . ?
N5 C23 N6 O22A 78.9(6) . . . . ?
N5 C23 N6 O22B 116.4(9) . . . . ?
N5 C27 C28 O23 -177.1(3) . . . . ?
N5 C27 C28 O24 1.4(4) . . . . ?
N6 C23 C24 C25 -179.3(3) . . . . ?
N6 C23 N5 C27 -178.0(2) . . . . ?
N6 C23 N5 Re3 2.0(4) . . . . ?
O23 C28 O24 Re3 -175.7(2) . . . . ?
